data_7029026
loop_
_publ_author_name
'Delgado-Mart\'inez, Patricia'
'Gonz\'alez-Prieto, Rodrigo'
'G\'omez-Garc\'ia, Carlos J'
'Jim\'enez-Aparicio, Reyes'
'Priego, Jos\'e L'
'Torres, M. Rosario'

_publ_section_title
;
 Structural, magnetic and electrical properties of one-dimensional
 tetraamidatodiruthenium compounds.
;
_journal_issue 8
_journal_name_full 'Dalton transactions (Cambridge, England : 2003)'
_journal_page_first 3227
_journal_page_last 3237
_journal_paper_doi 10.1039/c3dt52727a
_journal_volume 43
_journal_year 2014
_chemical_formula_sum 'C32 H32 Br N4 O4 Ru2'
_chemical_formula_weight 818.67
_chemical_name_systematic
; 
 ? 
;
_space_group_IT_number 14
_symmetry_cell_setting monoclinic
_symmetry_space_group_name_Hall '-P 2ybc'
_symmetry_space_group_name_H-M 'P 1 21/c 1'
_atom_sites_solution_hydrogens geom
_atom_sites_solution_primary direct
_atom_sites_solution_secondary difmap
_audit_creation_method SHELXL-97
_cell_angle_alpha 90.00
_cell_angle_beta 97.86(3)
_cell_angle_gamma 90.00
_cell_formula_units_Z 4
_cell_length_a 13.082(2)
_cell_length_b 11.138(2)
_cell_length_c 22.418(5)
_cell_measurement_temperature 296(2)
_cell_volume 3235.8(11)
_computing_cell_refinement 'Bruker SMART'
_computing_data_collection 'Bruker SMART'
_computing_data_reduction 'Bruker SAINT'
_computing_molecular_graphics 'Bruker SHELXTL'
_computing_publication_material 'Bruker SHELXTL'
_computing_structure_refinement 'SHELXL-97 (Sheldrick, 1997)'
_computing_structure_solution 'SHELXS-97 (Sheldrick, 1990)'
_diffrn_ambient_temperature 296(2)
_diffrn_measured_fraction_theta_full 0.997
_diffrn_measured_fraction_theta_max 0.997
_diffrn_measurement_device_type 'CCD area detector'
_diffrn_measurement_method 'phi and omega scans'
_diffrn_radiation_monochromator graphite
_diffrn_radiation_source 'fine-focus sealed tube'
_diffrn_radiation_type MoK\a
_diffrn_radiation_wavelength 0.71073
_diffrn_reflns_av_R_equivalents 0.0673
_diffrn_reflns_av_sigmaI/netI 0.0717
_diffrn_reflns_limit_h_max 15
_diffrn_reflns_limit_h_min -15
_diffrn_reflns_limit_k_max 13
_diffrn_reflns_limit_k_min -12
_diffrn_reflns_limit_l_max 24
_diffrn_reflns_limit_l_min -26
_diffrn_reflns_number 23913
_diffrn_reflns_theta_full 25.00
_diffrn_reflns_theta_max 25.00
_diffrn_reflns_theta_min 1.57
_exptl_absorpt_coefficient_mu 2.210
_exptl_absorpt_correction_T_max 0.7774
_exptl_absorpt_correction_T_min 0.6081
_exptl_absorpt_correction_type multi-scan
_exptl_absorpt_process_details SADABS
_exptl_crystal_colour brown
_exptl_crystal_density_diffrn 1.680
_exptl_crystal_density_method 'not measured'
_exptl_crystal_description prismatic
_exptl_crystal_F_000 1628
_exptl_crystal_size_max 0.25
_exptl_crystal_size_mid 0.14
_exptl_crystal_size_min 0.12
_refine_diff_density_max 3.942
_refine_diff_density_min -1.021
_refine_diff_density_rms 0.307
_refine_ls_extinction_method none
_refine_ls_goodness_of_fit_ref 1.010
_refine_ls_hydrogen_treatment constr
_refine_ls_matrix_type full
_refine_ls_number_parameters 322
_refine_ls_number_reflns 5699
_refine_ls_number_restraints 32
_refine_ls_restrained_S_all 1.010
_refine_ls_R_factor_all 0.1726
_refine_ls_R_factor_gt 0.0966
_refine_ls_shift/su_max 0.000
_refine_ls_shift/su_mean 0.000
_refine_ls_structure_factor_coef Fsqd
_refine_ls_weighting_details 'calc w=1/[\s^2^(Fo^2^)+(0.1700P)^2^+40.0959P] where P=(Fo^2^+2Fc^2^)/3'
_refine_ls_weighting_scheme calc
_refine_ls_wR_factor_gt 0.2353
_refine_ls_wR_factor_ref 0.3303
_reflns_number_gt 2965
_reflns_number_total 5699
_reflns_threshold_expression >2sigma(I)
_cod_data_source_file c3dt52727a.txt
_cod_data_source_block pdm145
_cod_depositor_comments
;
The following automatic conversions were performed:

'_symmetry_cell_setting' value 'Monoclinic' changed to 'monoclinic'
according to
/usr/data/users/saulius/automatic-downloads/current/RSC/lib/dictionaries/cif_core.dic
dictionary named 'cif_core.dic' version 2.4.2 from 2011-04-26.

Automatic conversion script
Id: cif_fix_values 2281 2013-09-26 08:29:07Z andrius 
;
_cod_original_sg_symbol_H-M P2(1)/c
_cod_database_code 7029026

loop_
_symmetry_equiv_pos_as_xyz
'x, y, z'
'-x, y+1/2, -z+1/2'
'-x, -y, -z'
'x, -y-1/2, z-1/2'

loop_
_atom_site_label
_atom_site_type_symbol
_atom_site_fract_x
_atom_site_fract_y
_atom_site_fract_z
_atom_site_U_iso_or_equiv
_atom_site_adp_type
_atom_site_occupancy
_atom_site_symmetry_multiplicity
_atom_site_calc_flag
_atom_site_refinement_flags
Br3 Br 0.25835(14) 0.33380(17) 0.03913(10) 0.0848(7) Uani 1 1 d .
C1 C -0.0530(13) 0.4543(13) 0.1080(4) 0.059(4) Uani 1 1 d D
C2 C -0.0864(10) 0.4236(12) 0.1675(4) 0.075(5) Uani 1 1 d GD
C3 C -0.0245(9) 0.3500(12) 0.2075(6) 0.095(6) Uani 1 1 d G
H3 H 0.0389 0.3236 0.1982 0.114 Uiso 1 1 calc R
C4 C -0.0574(13) 0.3157(14) 0.2614(5) 0.132(10) Uani 1 1 d GD
C5 C -0.1522(15) 0.3551(18) 0.2753(6) 0.174(15) Uani 1 1 d G
H5 H -0.1742 0.3322 0.3113 0.209 Uiso 1 1 calc R
C6 C -0.2140(11) 0.4287(17) 0.2353(7) 0.168(14) Uani 1 1 d G
H6 H -0.2774 0.4551 0.2446 0.202 Uiso 1 1 calc R
C7 C -0.1812(10) 0.4630(13) 0.1814(6) 0.109(7) Uani 1 1 d G
H7 H -0.2226 0.5122 0.1547 0.131 Uiso 1 1 calc R
C8 C 0.008(2) 0.231(3) 0.3049(12) 0.200(18) Uani 1 1 d D
H8A H 0.0338 0.2729 0.3412 0.300 Uiso 1 1 calc R
H8B H 0.0655 0.2015 0.2863 0.300 Uiso 1 1 calc R
H8C H -0.0331 0.1639 0.3144 0.300 Uiso 1 1 calc R
C9 C 0.0891(13) 0.7055(10) 0.0401(7) 0.063(4) Uani 1 1 d D
C10 C 0.1465(11) 0.8177(9) 0.0601(8) 0.115(6) Uani 1 1 d GD
C11 C 0.2506(10) 0.8175(9) 0.0833(6) 0.081(5) Uani 1 1 d G
H11 H 0.2877 0.7461 0.0857 0.098 Uiso 1 1 calc R
C12 C 0.2993(8) 0.9241(12) 0.1029(7) 0.101(7) Uani 1 1 d GD
C13 C 0.2438(12) 1.0310(9) 0.0993(8) 0.139(12) Uani 1 1 d G
H13 H 0.2764 1.1023 0.1124 0.167 Uiso 1 1 calc R
C14 C 0.1397(12) 1.0311(9) 0.0761(8) 0.115(6) Uani 1 1 d G
H14 H 0.1026 1.1026 0.0737 0.138 Uiso 1 1 calc R
C15 C 0.0910(9) 0.9245(12) 0.0565(8) 0.157(13) Uani 1 1 d G
H15 H 0.0214 0.9246 0.0410 0.188 Uiso 1 1 calc R
C16 C 0.4130(12) 0.927(3) 0.1320(17) 0.207(18) Uani 1 1 d D
H16A H 0.4284 0.8547 0.1551 0.311 Uiso 1 1 calc R
H16B H 0.4245 0.9952 0.1580 0.311 Uiso 1 1 calc R
H16C H 0.4569 0.9313 0.1011 0.311 Uiso 1 1 calc R
C17 C 0.5255(14) 0.5906(15) 0.1117(5) 0.069(4) Uani 1 1 d D
C18 C 0.5359(12) 0.6441(13) 0.1737(5) 0.088(6) Uani 1 1 d GD
C19 C 0.6225(11) 0.7132(15) 0.1934(7) 0.115(8) Uani 1 1 d G
H19 H 0.6729 0.7249 0.1685 0.137 Uiso 1 1 calc R
C20 C 0.6336(14) 0.7650(16) 0.2503(8) 0.192(11) Uani 1 1 d GD
C21 C 0.5583(18) 0.7475(18) 0.2876(5) 0.192(11) Uani 1 1 d G
H21 H 0.5658 0.7821 0.3257 0.231 Uiso 1 1 calc R
C22 C 0.4718(15) 0.6784(18) 0.2679(6) 0.167(13) Uani 1 1 d G
H22 H 0.4214 0.6667 0.2929 0.200 Uiso 1 1 calc R
C23 C 0.4606(11) 0.6267(15) 0.2110(7) 0.130(9) Uani 1 1 d G
H23 H 0.4027 0.5804 0.1978 0.157 Uiso 1 1 calc R
C24 C 0.7287(18) 0.842(3) 0.2736(13) 0.192(11) Uani 1 1 d D
H24A H 0.7191 0.8778 0.3113 0.288 Uiso 1 1 calc R
H24B H 0.7374 0.9033 0.2448 0.288 Uiso 1 1 calc R
H24C H 0.7890 0.7915 0.2792 0.288 Uiso 1 1 calc R
C25 C 0.6048(11) 0.3045(11) 0.0376(7) 0.063(4) Uani 1 1 d D
C26 C 0.6564(10) 0.1880(9) 0.0577(7) 0.080(5) Uani 1 1 d GDU
C27 C 0.7554(10) 0.1869(11) 0.0893(8) 0.119(7) Uani 1 1 d GU
H27 H 0.7896 0.2588 0.0994 0.143 Uiso 1 1 calc R
C28 C 0.8035(10) 0.0783(15) 0.1059(9) 0.156(10) Uani 1 1 d GDU
C29 C 0.7525(14) -0.0292(11) 0.0908(11) 0.152(11) Uani 1 1 d GU
H29 H 0.7846 -0.1019 0.1018 0.182 Uiso 1 1 calc R
C30 C 0.6534(13) -0.0281(10) 0.0591(11) 0.176(16) Uani 1 1 d G
H30 H 0.6193 -0.1001 0.0490 0.212 Uiso 1 1 calc R
C31 C 0.6053(9) 0.0805(13) 0.0425(9) 0.163(14) Uani 1 1 d G
H31 H 0.5391 0.0812 0.0214 0.195 Uiso 1 1 calc R
C32 C 0.9139(19) 0.072(3) 0.140(2) 0.30(2) Uani 1 1 d DU
H32A H 0.9238 -0.0041 0.1601 0.454 Uiso 1 1 calc R
H32B H 0.9243 0.1357 0.1686 0.454 Uiso 1 1 calc R
H32C H 0.9625 0.0794 0.1115 0.454 Uiso 1 1 calc R
N1 N 0.1113(11) 0.4859(11) -0.0703(6) 0.064(3) Uani 1 1 d .
H1 H 0.1683 0.4590 -0.0802 0.076 Uiso 1 1 calc R
N2 N 0.0034(11) 0.2951(11) -0.0179(6) 0.067(4) Uani 1 1 d .
H2 H 0.0374 0.2288 -0.0153 0.080 Uiso 1 1 calc R
N4 N 0.4476(11) 0.5255(11) 0.0934(6) 0.064(3) Uani 1 1 d .
H4 H 0.4032 0.5109 0.1174 0.077 Uiso 1 1 calc R
N3 N 0.5067(9) 0.3039(10) 0.0371(5) 0.054(3) Uani 1 1 d .
H3A H 0.4760 0.2417 0.0490 0.065 Uiso 1 1 calc R
O1 O 0.0359(10) 0.4172(10) 0.0959(5) 0.075(3) Uani 1 1 d .
O2 O 0.1458(8) 0.6061(10) 0.0429(5) 0.074(3) Uani 1 1 d .
O3 O 0.3455(8) 0.6032(11) -0.0231(5) 0.081(4) Uani 1 1 d .
O4 O 0.4063(10) 0.3849(11) -0.0776(6) 0.085(4) Uani 1 1 d .
Ru1 Ru 0.07660(10) 0.44996(11) 0.01282(6) 0.0584(4) Uani 1 1 d .
Ru2 Ru 0.42475(10) 0.45371(11) 0.00765(6) 0.0597(4) Uani 1 1 d .

loop_
_atom_site_aniso_label
_atom_site_aniso_U_11
_atom_site_aniso_U_22
_atom_site_aniso_U_33
_atom_site_aniso_U_23
_atom_site_aniso_U_13
_atom_site_aniso_U_12
Br3 0.0754(12) 0.0766(12) 0.1049(15) 0.0266(11) 0.0211(10) -0.0101(9)
C1 0.078(11) 0.052(9) 0.044(8) 0.004(7) 0.003(8) -0.013(8)
C2 0.103(14) 0.077(11) 0.051(10) 0.004(8) 0.027(9) -0.004(10)
C3 0.127(17) 0.084(13) 0.080(13) 0.024(11) 0.034(12) 0.017(12)
C4 0.19(3) 0.14(2) 0.080(16) 0.045(15) 0.048(17) 0.04(2)
C5 0.23(4) 0.21(3) 0.10(2) 0.08(2) 0.11(2) 0.08(3)
C6 0.20(3) 0.23(3) 0.100(19) 0.05(2) 0.10(2) 0.09(3)
C7 0.118(18) 0.13(2) 0.086(15) 0.022(13) 0.040(13) 0.017(15)
C8 0.27(4) 0.21(3) 0.14(3) 0.10(3) 0.09(3) 0.12(3)
C9 0.097(14) 0.040(8) 0.052(9) -0.012(7) 0.014(9) -0.014(8)
C10 0.137(14) 0.062(8) 0.132(14) 0.002(8) -0.030(11) -0.014(9)
C11 0.100(14) 0.062(11) 0.087(13) -0.007(9) 0.032(11) -0.015(10)
C12 0.118(17) 0.086(14) 0.098(15) -0.012(12) 0.010(13) -0.048(13)
C13 0.16(2) 0.072(15) 0.16(2) 0.008(14) -0.06(2) -0.036(15)
C14 0.137(14) 0.062(8) 0.132(14) 0.002(8) -0.030(11) -0.014(9)
C15 0.17(3) 0.095(17) 0.18(3) 0.004(18) -0.07(2) -0.016(18)
C16 0.14(3) 0.17(3) 0.30(5) -0.05(3) 0.00(3) -0.08(2)
C17 0.077(12) 0.071(11) 0.061(11) 0.004(8) 0.020(9) -0.009(9)
C18 0.103(15) 0.101(14) 0.055(11) -0.006(10) -0.010(11) 0.013(12)
C19 0.109(17) 0.14(2) 0.091(15) -0.032(14) -0.014(13) 0.010(15)
C20 0.25(3) 0.193(19) 0.113(16) -0.061(15) -0.051(15) 0.012(19)
C21 0.25(3) 0.193(19) 0.113(16) -0.061(15) -0.051(15) 0.012(19)
C22 0.25(4) 0.16(3) 0.083(18) -0.020(17) 0.01(2) 0.05(3)
C23 0.16(2) 0.17(3) 0.067(14) -0.016(15) 0.030(15) 0.00(2)
C24 0.25(3) 0.193(19) 0.113(16) -0.061(15) -0.051(15) 0.012(19)
C25 0.046(9) 0.090(12) 0.053(9) 0.007(8) 0.005(7) 0.001(8)
C26 0.074(11) 0.072(11) 0.100(14) 0.018(10) 0.032(10) 0.002(9)
C27 0.078(13) 0.102(15) 0.170(19) -0.019(14) -0.009(13) 0.017(11)
C28 0.099(16) 0.105(16) 0.25(2) -0.023(18) -0.035(17) 0.033(14)
C29 0.108(18) 0.086(16) 0.26(3) 0.028(19) 0.01(2) 0.007(14)
C30 0.12(2) 0.11(2) 0.29(5) 0.08(2) -0.02(3) -0.013(17)
C31 0.13(2) 0.070(15) 0.28(4) 0.06(2) 0.03(2) 0.011(15)
C32 0.20(3) 0.19(3) 0.47(6) -0.08(4) -0.14(4) 0.10(3)
N1 0.078(9) 0.070(8) 0.049(7) 0.001(6) 0.029(7) -0.015(7)
N2 0.079(9) 0.054(7) 0.065(9) 0.000(6) 0.003(7) -0.020(7)
N4 0.079(9) 0.067(9) 0.052(8) 0.008(6) 0.025(7) -0.009(7)
N3 0.053(8) 0.047(7) 0.059(7) 0.020(5) 0.001(6) -0.018(5)
O1 0.085(8) 0.073(7) 0.064(7) 0.006(6) 0.002(6) -0.020(7)
O2 0.071(7) 0.063(7) 0.084(8) 0.004(6) 0.000(6) -0.014(6)
O3 0.066(7) 0.081(8) 0.099(9) 0.015(7) 0.025(6) -0.043(6)
O4 0.097(9) 0.085(9) 0.071(8) -0.009(7) 0.002(7) -0.015(7)
Ru1 0.0670(9) 0.0575(8) 0.0528(8) 0.0013(6) 0.0156(6) -0.0183(6)
Ru2 0.0630(8) 0.0578(8) 0.0597(8) 0.0058(6) 0.0137(6) -0.0132(6)

loop_
_atom_type_symbol
_atom_type_description
_atom_type_scat_dispersion_real
_atom_type_scat_dispersion_imag
_atom_type_scat_source
C C 0.0033 0.0016 'International Tables Vol C Tables 4.2.6.8 and 6.1.1.4'
H H 0.0000 0.0000 'International Tables Vol C Tables 4.2.6.8 and 6.1.1.4'
N N 0.0061 0.0033 'International Tables Vol C Tables 4.2.6.8 and 6.1.1.4'
O O 0.0106 0.0060 'International Tables Vol C Tables 4.2.6.8 and 6.1.1.4'
Br Br -0.2901 2.4595 'International Tables Vol C Tables 4.2.6.8 and 6.1.1.4'
Ru Ru -1.2594 0.8363 'International Tables Vol C Tables 4.2.6.8 and 6.1.1.4'

loop_
_geom_angle_atom_site_label_1
_geom_angle_atom_site_label_2
_geom_angle_atom_site_label_3
_geom_angle
_geom_angle_site_symmetry_1
_geom_angle_site_symmetry_3
Ru1 Br3 Ru2 114.77(8) . .
N1 C1 O1 120.8(10) 3_565 .
N1 C1 C2 119.8(14) 3_565 .
O1 C1 C2 119.5(13) . .
C3 C2 C7 120.0 . .
C3 C2 C1 119.6(11) . .
C7 C2 C1 120.3(11) . .
C2 C3 C4 120.0 . .
C2 C3 H3 120.0 . .
C4 C3 H3 120.0 . .
C5 C4 C3 120.0 . .
C5 C4 C8 119.4(15) . .
C3 C4 C8 120.5(15) . .
C6 C5 C4 120.0 . .
C6 C5 H5 120.0 . .
C4 C5 H5 120.0 . .
C5 C6 C7 120.0 . .
C5 C6 H6 120.0 . .
C7 C6 H6 120.0 . .
C6 C7 C2 120.0 . .
C6 C7 H7 120.0 . .
C2 C7 H7 120.0 . .
C4 C8 H8A 109.5 . .
C4 C8 H8B 109.5 . .
H8A C8 H8B 109.5 . .
C4 C8 H8C 109.5 . .
H8A C8 H8C 109.5 . .
H8B C8 H8C 109.5 . .
N2 C9 O2 121.4(10) 3_565 .
N2 C9 C10 123.0(15) 3_565 .
O2 C9 C10 115.4(14) . .
C11 C10 C15 120.0 . .
C11 C10 C9 122.5(12) . .
C15 C10 C9 117.5(12) . .
C12 C11 C10 120.0 . .
C12 C11 H11 120.0 . .
C10 C11 H11 120.0 . .
C11 C12 C13 120.0 . .
C11 C12 C16 121.5(15) . .
C13 C12 C16 118.4(15) . .
C14 C13 C12 120.0 . .
C14 C13 H13 120.0 . .
C12 C13 H13 120.0 . .
C13 C14 C15 120.0 . .
C13 C14 H14 120.0 . .
C15 C14 H14 120.0 . .
C14 C15 C10 120.0 . .
C14 C15 H15 120.0 . .
C10 C15 H15 120.0 . .
C12 C16 H16A 109.5 . .
C12 C16 H16B 109.5 . .
H16A C16 H16B 109.5 . .
C12 C16 H16C 109.5 . .
H16A C16 H16C 109.5 . .
H16B C16 H16C 109.5 . .
O4 C17 N4 121.4(11) 3_665 .
O4 C17 C18 119.0(14) 3_665 .
N4 C17 C18 119.6(14) . .
C19 C18 C23 120.0 . .
C19 C18 C17 118.8(12) . .
C23 C18 C17 121.2(12) . .
C18 C19 C20 120.0 . .
C18 C19 H19 120.0 . .
C20 C19 H19 120.0 . .
C21 C20 C19 120.0 . .
C21 C20 C24 118.7(17) . .
C19 C20 C24 121.3(17) . .
C20 C21 C22 120.0 . .
C20 C21 H21 120.0 . .
C22 C21 H21 120.0 . .
C23 C22 C21 120.0 . .
C23 C22 H22 120.0 . .
C21 C22 H22 120.0 . .
C22 C23 C18 120.0 . .
C22 C23 H23 120.0 . .
C18 C23 H23 120.0 . .
C20 C24 H24A 109.5 . .
C20 C24 H24B 109.5 . .
H24A C24 H24B 109.5 . .
C20 C24 H24C 109.5 . .
H24A C24 H24C 109.5 . .
H24B C24 H24C 109.5 . .
O3 C25 N3 123.0(11) 3_665 .
O3 C25 C26 123.2(13) 3_665 .
N3 C25 C26 113.9(12) . .
C27 C26 C31 120.0 . .
C27 C26 C25 120.6(11) . .
C31 C26 C25 119.4(11) . .
C26 C27 C28 120.0 . .
C26 C27 H27 120.0 . .
C28 C27 H27 120.0 . .
C29 C28 C27 120.0 . .
C29 C28 C32 117.8(17) . .
C27 C28 C32 122.2(18) . .
C28 C29 C30 120.0 . .
C28 C29 H29 120.0 . .
C30 C29 H29 120.0 . .
C29 C30 C31 120.0 . .
C29 C30 H30 120.0 . .
C31 C30 H30 120.0 . .
C30 C31 C26 120.0 . .
C30 C31 H31 120.0 . .
C26 C31 H31 120.0 . .
C28 C32 H32A 109.5 . .
C28 C32 H32B 109.5 . .
H32A C32 H32B 109.5 . .
C28 C32 H32C 109.5 . .
H32A C32 H32C 109.5 . .
H32B C32 H32C 109.5 . .
C1 N1 Ru1 122.3(10) 3_565 .
C1 N1 H1 118.8 3_565 .
Ru1 N1 H1 118.8 . .
C9 N2 Ru1 121.6(10) 3_565 .
C9 N2 H2 119.2 3_565 .
Ru1 N2 H2 119.2 . .
C17 N4 Ru2 122.0(10) . .
C17 N4 H4 119.0 . .
Ru2 N4 H4 119.0 . .
C25 N3 Ru2 118.5(8) . .
C25 N3 H3A 120.7 . .
Ru2 N3 H3A 120.7 . .
C1 O1 Ru1 119.2(8) . .
C9 O2 Ru1 118.5(8) . .
C25 O3 Ru2 119.4(9) 3_665 .
C17 O4 Ru2 118.4(9) 3_665 .
N1 Ru1 O1 177.7(5) . .
N1 Ru1 O2 89.4(5) . .
O1 Ru1 O2 90.6(5) . .
N1 Ru1 N2 90.6(5) . .
O1 Ru1 N2 89.3(5) . .
O2 Ru1 N2 178.5(5) . .
N1 Ru1 Ru1 88.4(4) . 3_565
O1 Ru1 Ru1 89.3(4) . 3_565
O2 Ru1 Ru1 90.1(3) . 3_565
N2 Ru1 Ru1 88.5(4) . 3_565
N1 Ru1 Br3 89.6(4) . .
O1 Ru1 Br3 92.7(4) . .
O2 Ru1 Br3 89.9(3) . .
N2 Ru1 Br3 91.5(4) . .
Ru1 Ru1 Br3 178.02(10) 3_565 .
O3 Ru2 O4 90.0(5) . .
O3 Ru2 N3 178.7(5) . .
O4 Ru2 N3 89.2(5) . .
O3 Ru2 N4 90.1(5) . .
O4 Ru2 N4 178.3(5) . .
N3 Ru2 N4 90.7(5) . .
O3 Ru2 Ru2 89.4(3) . 3_665
O4 Ru2 Ru2 91.3(4) . 3_665
N3 Ru2 Ru2 89.6(3) . 3_665
N4 Ru2 Ru2 87.0(4) . 3_665
O3 Ru2 Br3 95.8(3) . .
O4 Ru2 Br3 93.6(4) . .
N3 Ru2 Br3 85.3(3) . .
N4 Ru2 Br3 88.2(4) . .
Ru2 Ru2 Br3 172.89(10) 3_665 .

loop_
_geom_bond_atom_site_label_1
_geom_bond_atom_site_label_2
_geom_bond_distance
_geom_bond_site_symmetry_2
Br3 Ru1 2.700(2) .
Br3 Ru2 2.728(2) .
C1 N1 1.250(18) 3_565
C1 O1 1.296(18) .
C1 C2 1.500(5) .
C2 C3 1.3900 .
C2 C7 1.3900 .
C3 C4 1.3900 .
C3 H3 0.9300 .
C4 C5 1.3900 .
C4 C8 1.538(5) .
C5 C6 1.3900 .
C5 H5 0.9300 .
C6 C7 1.3900 .
C6 H6 0.9300 .
C7 H7 0.9300 .
C8 H8A 0.9600 .
C8 H8B 0.9600 .
C8 H8C 0.9600 .
C9 N2 1.245(19) 3_565
C9 O2 1.328(19) .
C9 C10 1.495(5) .
C10 C11 1.3900 .
C10 C15 1.3900 .
C11 C12 1.3900 .
C11 H11 0.9300 .
C12 C13 1.3900 .
C12 C16 1.540(5) .
C13 C14 1.3900 .
C13 H13 0.9300 .
C14 C15 1.3900 .
C14 H14 0.9300 .
C15 H15 0.9300 .
C16 H16A 0.9600 .
C16 H16B 0.9600 .
C16 H16C 0.9600 .
C17 O4 1.281(19) 3_665
C17 N4 1.272(19) .
C17 C18 1.501(5) .
C18 C19 1.3900 .
C18 C23 1.3900 .
C19 C20 1.3900 .
C19 H19 0.9300 .
C20 C21 1.3900 .
C20 C24 1.540(5) .
C21 C22 1.3900 .
C21 H21 0.9300 .
C22 C23 1.3900 .
C22 H22 0.9300 .
C23 H23 0.9300 .
C24 H24A 0.9600 .
C24 H24B 0.9600 .
C24 H24C 0.9600 .
C25 O3 1.281(17) 3_665
C25 N3 1.283(18) .
C25 C26 1.503(5) .
C26 C27 1.3900 .
C26 C31 1.3900 .
C27 C28 1.3900 .
C27 H27 0.9300 .
C28 C29 1.3900 .
C28 C32 1.539(5) .
C29 C30 1.3900 .
C29 H29 0.9300 .
C30 C31 1.3900 .
C30 H30 0.9300 .
C31 H31 0.9300 .
C32 H32A 0.9600 .
C32 H32B 0.9600 .
C32 H32C 0.9600 .
N1 C1 1.250(18) 3_565
N1 Ru1 2.018(12) .
N1 H1 0.8600 .
N2 C9 1.245(19) 3_565
N2 Ru1 2.045(12) .
N2 H2 0.8600 .
N4 Ru2 2.065(13) .
N4 H4 0.8600 .
N3 Ru2 2.044(11) .
N3 H3A 0.8600 .
O1 Ru1 2.040(12) .
O2 Ru1 2.033(11) .
O3 C25 1.281(17) 3_665
O3 Ru2 2.031(13) .
O4 C17 1.281(19) 3_665
O4 Ru2 2.043(12) .
Ru1 Ru1 2.297(3) 3_565
Ru2 Ru2 2.290(2) 3_665

loop_
_geom_torsion_atom_site_label_1
_geom_torsion_atom_site_label_2
_geom_torsion_atom_site_label_3
_geom_torsion_atom_site_label_4
_geom_torsion
_geom_torsion_site_symmetry_1
_geom_torsion_site_symmetry_4
N1 C1 C2 C3 175.5(12) 3_565 .
O1 C1 C2 C3 -3.7(18) . .
N1 C1 C2 C7 -1.1(19) 3_565 .
O1 C1 C2 C7 179.7(12) . .
C7 C2 C3 C4 0.0 . .
C1 C2 C3 C4 -176.6(14) . .
C2 C3 C4 C5 0.0 . .
C2 C3 C4 C8 178(2) . .
C3 C4 C5 C6 0.0 . .
C8 C4 C5 C6 -178(2) . .
C4 C5 C6 C7 0.0 . .
C5 C6 C7 C2 0.0 . .
C3 C2 C7 C6 0.0 . .
C1 C2 C7 C6 176.5(14) . .
N2 C9 C10 C11 -178.1(13) 3_565 .
O2 C9 C10 C11 -4(2) . .
N2 C9 C10 C15 4(2) 3_565 .
O2 C9 C10 C15 178.3(11) . .
C15 C10 C11 C12 0.0 . .
C9 C10 C11 C12 -178.1(16) . .
C10 C11 C12 C13 0.0 . .
C10 C11 C12 C16 177(2) . .
C11 C12 C13 C14 0.0 . .
C16 C12 C13 C14 -177(2) . .
C12 C13 C14 C15 0.0 . .
C13 C14 C15 C10 0.0 . .
C11 C10 C15 C14 0.0 . .
C9 C10 C15 C14 178.2(16) . .
O4 C17 C18 C19 -3(2) 3_665 .
N4 C17 C18 C19 178.8(13) . .
O4 C17 C18 C23 175.8(13) 3_665 .
N4 C17 C18 C23 -2(2) . .
C23 C18 C19 C20 0.0 . .
C17 C18 C19 C20 179.3(14) . .
C18 C19 C20 C21 0.0 . .
C18 C19 C20 C24 180(2) . .
C19 C20 C21 C22 0.0 . .
C24 C20 C21 C22 -179.8(19) . .
C20 C21 C22 C23 0.0 . .
C21 C22 C23 C18 0.0 . .
C19 C18 C23 C22 0.0 . .
C17 C18 C23 C22 -179.3(15) . .
O3 C25 C26 C27 32(2) 3_665 .
N3 C25 C26 C27 -147.0(13) . .
O3 C25 C26 C31 -146.0(15) 3_665 .
N3 C25 C26 C31 35.1(19) . .
C31 C26 C27 C28 0.0 . .
C25 C26 C27 C28 -177.8(16) . .
C26 C27 C28 C29 0.0 . .
C26 C27 C28 C32 179(3) . .
C27 C28 C29 C30 0.0 . .
C32 C28 C29 C30 -179(3) . .
C28 C29 C30 C31 0.0 . .
C29 C30 C31 C26 0.0 . .
C27 C26 C31 C30 0.0 . .
C25 C26 C31 C30 177.9(15) . .
O4 C17 N4 Ru2 0(2) 3_665 .
C18 C17 N4 Ru2 177.7(11) . .
O3 C25 N3 Ru2 4(2) 3_665 .
C26 C25 N3 Ru2 -177.6(10) . .
N1 C1 O1 Ru1 -3.2(19) 3_565 .
C2 C1 O1 Ru1 176.0(9) . .
N2 C9 O2 Ru1 -2(2) 3_565 .
C10 C9 O2 Ru1 -177.0(11) . .
C1 N1 Ru1 O1 3(12) 3_565 .
C1 N1 Ru1 O2 -88.4(12) 3_565 .
C1 N1 Ru1 N2 90.2(13) 3_565 .
C1 N1 Ru1 Ru1 1.7(12) 3_565 3_565
C1 N1 Ru1 Br3 -178.3(12) 3_565 .
C1 O1 Ru1 N1 0(12) . .
C1 O1 Ru1 O2 91.6(11) . .
C1 O1 Ru1 N2 -87.0(11) . .
C1 O1 Ru1 Ru1 1.5(10) . 3_565
C1 O1 Ru1 Br3 -178.5(10) . .
C9 O2 Ru1 N1 89.4(12) . .
C9 O2 Ru1 O1 -88.2(11) . .
C9 O2 Ru1 N2 -3(20) . .
C9 O2 Ru1 Ru1 1.1(11) . 3_565
C9 O2 Ru1 Br3 179.1(11) . .
C9 N2 Ru1 N1 -86.9(13) 3_565 .
C9 N2 Ru1 O1 90.7(13) 3_565 .
C9 N2 Ru1 O2 5(20) 3_565 .
C9 N2 Ru1 Ru1 1.4(13) 3_565 3_565
C9 N2 Ru1 Br3 -176.6(13) 3_565 .
Ru2 Br3 Ru1 N1 46.8(4) . .
Ru2 Br3 Ru1 O1 -133.3(3) . .
Ru2 Br3 Ru1 O2 -42.7(3) . .
Ru2 Br3 Ru1 N2 137.4(4) . .
Ru2 Br3 Ru1 Ru1 48(3) . 3_565
C25 O3 Ru2 O4 -94.2(12) 3_665 .
C25 O3 Ru2 N3 -41(20) 3_665 .
C25 O3 Ru2 N4 84.0(12) 3_665 .
C25 O3 Ru2 Ru2 -2.9(12) 3_665 3_665
C25 O3 Ru2 Br3 172.2(12) 3_665 .
C17 O4 Ru2 O3 89.2(13) 3_665 .
C17 O4 Ru2 N3 -89.7(13) 3_665 .
C17 O4 Ru2 N4 -2(17) 3_665 .
C17 O4 Ru2 Ru2 -0.2(13) 3_665 3_665
C17 O4 Ru2 Br3 -175.0(13) 3_665 .
C25 N3 Ru2 O3 38(20) . .
C25 N3 Ru2 O4 90.4(12) . .
C25 N3 Ru2 N4 -87.9(12) . .
C25 N3 Ru2 Ru2 -0.9(11) . 3_665
C25 N3 Ru2 Br3 -176.0(12) . .
C17 N4 Ru2 O3 -89.4(13) . .
C17 N4 Ru2 O4 2(17) . .
C17 N4 Ru2 N3 89.5(13) . .
C17 N4 Ru2 Ru2 0.0(13) . 3_665
C17 N4 Ru2 Br3 174.8(13) . .
Ru1 Br3 Ru2 O3 2.8(4) . .
Ru1 Br3 Ru2 O4 -87.6(4) . .
Ru1 Br3 Ru2 N3 -176.5(3) . .
Ru1 Br3 Ru2 N4 92.7(4) . .
Ru1 Br3 Ru2 Ru2 139.4(8) . 3_665
